data_1503642
loop_
_publ_author_name
'Che, Jun'
'Raghavendra, Makam S.'
'Lam, Yulin'

_publ_section_title
;
 Traceless Solid-Phase Synthesis of Heteroannulated 1,3-Oxazin-6-ones
;
_journal_issue 3
_journal_name_full 'Journal of Combinatorial Chemistry'
_journal_page_first 378
_journal_paper_doi 10.1021/cc800193r
_journal_volume 11
_journal_year 2009
_chemical_formula_sum 'C21 H18 N2 O2'
_chemical_formula_weight 330.37
_chemical_name_systematic
; 
 7-benzyl-5,6-dimethyl-2-phenylpyrrolo[2,3-d][1,3]oxazin-4(7H)-one 
;
_space_group_IT_number 2
_symmetry_cell_setting triclinic
_symmetry_space_group_name_Hall '-P 1'
_symmetry_space_group_name_H-M 'P -1'
_atom_sites_solution_hydrogens geom
_atom_sites_solution_primary direct
_atom_sites_solution_secondary difmap
_audit_creation_method SHELXL-97
_cell_angle_alpha 91.953(2)
_cell_angle_beta 106.4210(10)
_cell_angle_gamma 100.371(2)
_cell_formula_units_Z 2
_cell_length_a 8.0245(5)
_cell_length_b 9.6791(6)
_cell_length_c 11.3233(7)
_cell_measurement_reflns_used 1646
_cell_measurement_temperature 223(2)
_cell_measurement_theta_max 24.04
_cell_measurement_theta_min 2.70
_cell_volume 826.45(9)
_computing_cell_refinement 'Bruker SMART'
_computing_data_collection 'Bruker SMART'
_computing_data_reduction 'Bruker SAINT'
_computing_molecular_graphics 'Bruker SHELXTL'
_computing_publication_material 'Bruker SHELXTL'
_computing_structure_refinement 'SHELXL-97 (Sheldrick, 1997)'
_computing_structure_solution 'SHELXS-97 (Sheldrick, 1990)'
_diffrn_ambient_temperature 223(2)
_diffrn_measured_fraction_theta_full 0.997
_diffrn_measured_fraction_theta_max 0.997
_diffrn_measurement_device_type 'CCD area detector'
_diffrn_measurement_method 'phi and omega scans'
_diffrn_radiation_monochromator graphite
_diffrn_radiation_source 'fine-focus sealed tube'
_diffrn_radiation_type MoK\a
_diffrn_radiation_wavelength 0.71073
_diffrn_reflns_av_R_equivalents 0.0352
_diffrn_reflns_av_sigmaI/netI 0.0471
_diffrn_reflns_limit_h_max 10
_diffrn_reflns_limit_h_min -10
_diffrn_reflns_limit_k_max 12
_diffrn_reflns_limit_k_min -12
_diffrn_reflns_limit_l_max 14
_diffrn_reflns_limit_l_min -14
_diffrn_reflns_number 11028
_diffrn_reflns_theta_full 27.55
_diffrn_reflns_theta_max 27.55
_diffrn_reflns_theta_min 1.88
_exptl_absorpt_coefficient_mu 0.086
_exptl_absorpt_correction_T_max 0.9823
_exptl_absorpt_correction_T_min 0.9607
_exptl_absorpt_correction_type sadabs(Sheldrick,2001)
_exptl_crystal_colour colorless
_exptl_crystal_density_diffrn 1.328
_exptl_crystal_density_meas 0
_exptl_crystal_density_method 'not measured'
_exptl_crystal_description block
_exptl_crystal_F_000 348
_exptl_crystal_size_max 0.47
_exptl_crystal_size_mid 0.21
_exptl_crystal_size_min 0.21
_refine_diff_density_max 0.294
_refine_diff_density_min -0.191
_refine_diff_density_rms 0.048
_refine_ls_extinction_method none
_refine_ls_goodness_of_fit_ref 1.035
_refine_ls_hydrogen_treatment mixed
_refine_ls_matrix_type full
_refine_ls_number_parameters 228
_refine_ls_number_reflns 3815
_refine_ls_number_restraints 0
_refine_ls_restrained_S_all 1.035
_refine_ls_R_factor_all 0.0858
_refine_ls_R_factor_gt 0.0575
_refine_ls_shift/su_max 0.001
_refine_ls_shift/su_mean 0.000
_refine_ls_structure_factor_coef Fsqd
_refine_ls_weighting_details 'calc w=1/[\s^2^(Fo^2^)+(0.0772P)^2^+0.1042P] where P=(Fo^2^+2Fc^2^)/3'
_refine_ls_weighting_scheme calc
_refine_ls_wR_factor_gt 0.1392
_refine_ls_wR_factor_ref 0.1536
_reflns_number_gt 2637
_reflns_number_total 3815
_reflns_threshold_expression >2sigma(I)
_cod_data_source_file cc800193r_si_001.cif
_cod_data_source_block 7-benzyl-5,6-dimethyl-2-phenylpyrrolo[2,3-d][1,3]oxazin-4(7H)-one
_cod_depositor_comments
;
The following automatic conversions were performed:

'_symmetry_cell_setting' value 'Triclinic' changed to 'triclinic'
according to /home/saulius/struct/CIF-dictionaries/cif_core.dic
dictionary named 'cif_core.dic' version 2.4.2 from 2011-04-26.

Automatic conversion script
Id: cif_fix_values 1715 2011-07-08 13:25:40Z adriana 
;
_cod_original_sg_symbol_H-M P-1
_cod_database_code 1503642

loop_
_symmetry_equiv_pos_as_xyz
'x, y, z'
'-x, -y, -z'

loop_
_atom_site_label
_atom_site_type_symbol
_atom_site_fract_x
_atom_site_fract_y
_atom_site_fract_z
_atom_site_U_iso_or_equiv
_atom_site_adp_type
_atom_site_occupancy
_atom_site_symmetry_multiplicity
_atom_site_calc_flag
_atom_site_refinement_flags
O2 O 0.35509(17) 0.72291(13) 0.08240(12) 0.0346(3) Uani 1 1 d .
O1 O 0.35535(18) 0.57805(14) -0.07526(12) 0.0396(4) Uani 1 1 d .
N1 N 0.2117(2) 0.66168(15) 0.23358(14) 0.0307(4) Uani 1 1 d .
N2 N 0.0735(2) 0.41622(15) 0.21095(13) 0.0304(4) Uani 1 1 d .
C4 C 0.2194(2) 0.48390(19) 0.07545(16) 0.0303(4) Uani 1 1 d .
C3 C 0.1718(2) 0.52793(18) 0.17700(16) 0.0284(4) Uani 1 1 d .
C2 C 0.3015(2) 0.75238(19) 0.18250(16) 0.0304(4) Uani 1 1 d .
C1 C 0.3116(2) 0.58573(19) 0.01759(17) 0.0311(4) Uani 1 1 d .
C16 C 0.3554(2) 0.90293(19) 0.22910(17) 0.0328(4) Uani 1 1 d .
C5 C 0.1465(2) 0.33721(19) 0.04612(17) 0.0315(4) Uani 1 1 d .
C10 C 0.0833(2) 0.36620(19) 0.42678(16) 0.0306(4) Uani 1 1 d .
C11 C 0.2506(3) 0.4373(2) 0.49696(18) 0.0391(5) Uani 1 1 d .
H11 H 0.3058 0.5190 0.4698 0.047 Uiso 1 1 calc R
C15 C 0.0049(3) 0.2471(2) 0.46871(18) 0.0398(5) Uani 1 1 d .
H15 H -0.1088 0.1988 0.4227 0.048 Uiso 1 1 calc R
C9 C -0.0120(3) 0.4231(2) 0.30886(17) 0.0328(4) Uani 1 1 d .
H9A H -0.1339 0.3692 0.2787 0.039 Uiso 1 1 calc R
H9B H -0.0177 0.5215 0.3275 0.039 Uiso 1 1 calc R
C6 C 0.0574(2) 0.29844(18) 0.13068(16) 0.0313(4) Uani 1 1 d .
C17 C 0.4349(3) 1.0030(2) 0.16655(19) 0.0428(5) Uani 1 1 d .
H17 H 0.4596 0.9748 0.0941 0.051 Uiso 1 1 calc R
C21 C 0.3236(3) 0.9464(2) 0.3370(2) 0.0424(5) Uani 1 1 d .
H21 H 0.2715 0.8797 0.3810 0.051 Uiso 1 1 calc R
C18 C 0.4780(3) 1.1438(2) 0.2101(2) 0.0505(6) Uani 1 1 d .
H18 H 0.5307 1.2111 0.1668 0.061 Uiso 1 1 calc R
C13 C 0.2571(3) 0.2680(3) 0.64664(19) 0.0482(6) Uani 1 1 d .
H13 H 0.3162 0.2343 0.7207 0.058 Uiso 1 1 calc R
C14 C 0.0922(3) 0.1977(2) 0.5783(2) 0.0490(6) Uani 1 1 d .
H14 H 0.0379 0.1157 0.6057 0.059 Uiso 1 1 calc R
C7 C 0.1672(3) 0.2455(2) -0.05592(19) 0.0421(5) Uani 1 1 d .
H7A H 0.0955 0.1522 -0.0610 0.063 Uiso 1 1 calc R
H7B H 0.2907 0.2385 -0.0392 0.063 Uiso 1 1 calc R
H7C H 0.1289 0.2863 -0.1337 0.063 Uiso 1 1 calc R
C19 C 0.4438(3) 1.1852(2) 0.3163(2) 0.0524(6) Uani 1 1 d .
H19 H 0.4724 1.2812 0.3455 0.063 Uiso 1 1 calc R
C8 C -0.0432(3) 0.1579(2) 0.14407(19) 0.0427(5) Uani 1 1 d .
H8A H -0.0507 0.0922 0.0753 0.064 Uiso 1 1 calc R
H8B H -0.1616 0.1661 0.1447 0.064 Uiso 1 1 calc R
H8C H 0.0172 0.1238 0.2210 0.064 Uiso 1 1 calc R
C12 C 0.3360(3) 0.3882(3) 0.60659(19) 0.0478(6) Uani 1 1 d .
H12 H 0.4486 0.4372 0.6540 0.057 Uiso 1 1 calc R
C20 C 0.3679(3) 1.0871(2) 0.3803(2) 0.0533(6) Uani 1 1 d .
H20 H 0.3461 1.1159 0.4538 0.064 Uiso 1 1 calc R

loop_
_atom_site_aniso_label
_atom_site_aniso_U_11
_atom_site_aniso_U_22
_atom_site_aniso_U_33
_atom_site_aniso_U_23
_atom_site_aniso_U_13
_atom_site_aniso_U_12
O2 0.0390(8) 0.0328(7) 0.0347(7) 0.0064(6) 0.0164(6) 0.0042(6)
O1 0.0479(8) 0.0439(8) 0.0327(7) 0.0078(6) 0.0200(6) 0.0097(7)
N1 0.0350(8) 0.0275(8) 0.0299(8) 0.0041(6) 0.0102(7) 0.0054(7)
N2 0.0365(9) 0.0282(8) 0.0276(8) 0.0047(6) 0.0119(7) 0.0049(7)
C4 0.0320(10) 0.0325(10) 0.0280(9) 0.0040(7) 0.0090(8) 0.0095(8)
C3 0.0318(9) 0.0267(9) 0.0265(9) 0.0065(7) 0.0081(7) 0.0053(7)
C2 0.0321(10) 0.0323(10) 0.0279(9) 0.0065(7) 0.0083(8) 0.0091(8)
C1 0.0305(10) 0.0326(10) 0.0305(9) 0.0054(8) 0.0088(8) 0.0068(8)
C16 0.0321(10) 0.0294(10) 0.0352(10) 0.0047(8) 0.0068(8) 0.0062(8)
C5 0.0356(10) 0.0286(9) 0.0307(10) 0.0045(7) 0.0086(8) 0.0087(8)
C10 0.0370(10) 0.0316(10) 0.0275(9) 0.0015(7) 0.0150(8) 0.0085(8)
C11 0.0409(11) 0.0403(11) 0.0362(11) 0.0019(9) 0.0141(9) 0.0042(9)
C15 0.0400(11) 0.0404(11) 0.0390(11) 0.0074(9) 0.0148(9) 0.0024(9)
C9 0.0377(10) 0.0321(10) 0.0324(10) 0.0047(8) 0.0168(8) 0.0056(8)
C6 0.0367(10) 0.0272(9) 0.0293(9) 0.0032(7) 0.0077(8) 0.0078(8)
C17 0.0498(13) 0.0379(11) 0.0397(11) 0.0059(9) 0.0153(10) 0.0019(10)
C21 0.0474(12) 0.0360(11) 0.0479(12) 0.0037(9) 0.0222(10) 0.0054(9)
C18 0.0488(13) 0.0342(11) 0.0624(15) 0.0123(11) 0.0125(11) -0.0026(10)
C13 0.0517(14) 0.0714(16) 0.0323(11) 0.0166(11) 0.0173(10) 0.0295(12)
C14 0.0582(15) 0.0521(13) 0.0494(13) 0.0236(11) 0.0296(12) 0.0176(11)
C7 0.0522(13) 0.0389(11) 0.0370(11) -0.0012(9) 0.0148(10) 0.0118(10)
C19 0.0505(14) 0.0280(11) 0.0724(16) -0.0041(11) 0.0126(12) 0.0020(10)
C8 0.0539(13) 0.0287(10) 0.0440(12) 0.0030(9) 0.0161(10) 0.0017(9)
C12 0.0389(12) 0.0639(15) 0.0373(12) -0.0017(10) 0.0078(9) 0.0084(11)
C20 0.0609(15) 0.0421(13) 0.0592(15) -0.0088(11) 0.0248(12) 0.0069(11)

loop_
_atom_type_symbol
_atom_type_description
_atom_type_scat_dispersion_real
_atom_type_scat_dispersion_imag
_atom_type_scat_source
C C 0.0033 0.0016 'International Tables Vol C Tables 4.2.6.8 and 6.1.1.4'
H H 0.0000 0.0000 'International Tables Vol C Tables 4.2.6.8 and 6.1.1.4'
N N 0.0061 0.0033 'International Tables Vol C Tables 4.2.6.8 and 6.1.1.4'
O O 0.0106 0.0060 'International Tables Vol C Tables 4.2.6.8 and 6.1.1.4'

loop_
_geom_angle_atom_site_label_1
_geom_angle_atom_site_label_2
_geom_angle_atom_site_label_3
_geom_angle
C2 O2 C1 123.18(14)
C2 N1 C3 113.62(16)
C3 N2 C6 108.23(15)
C3 N2 C9 124.83(15)
C6 N2 C9 126.75(15)
C3 C4 C1 118.79(16)
C3 C4 C5 107.72(16)
C1 C4 C5 133.27(17)
N2 C3 N1 124.43(16)
N2 C3 C4 108.74(16)
N1 C3 C4 126.81(16)
N1 C2 O2 125.26(17)
N1 C2 C16 121.81(16)
O2 C2 C16 112.92(16)
O1 C1 C4 132.09(18)
O1 C1 O2 115.73(16)
C4 C1 O2 112.16(15)
C21 C16 C17 118.81(18)
C21 C16 C2 119.36(17)
C17 C16 C2 121.81(17)
C6 C5 C4 106.18(16)
C6 C5 C7 127.79(17)
C4 C5 C7 126.03(17)
C15 C10 C11 118.81(18)
C15 C10 C9 121.20(17)
C11 C10 C9 119.95(17)
C12 C11 C10 120.23(19)
C10 C15 C14 120.64(19)
N2 C9 C10 113.31(15)
C5 C6 N2 109.13(16)
C5 C6 C8 129.49(17)
N2 C6 C8 121.38(16)
C18 C17 C16 120.5(2)
C20 C21 C16 120.4(2)
C19 C18 C17 120.0(2)
C14 C13 C12 119.8(2)
C13 C14 C15 120.2(2)
C18 C19 C20 120.2(2)
C13 C12 C11 120.4(2)
C19 C20 C21 120.1(2)

loop_
_geom_bond_atom_site_label_1
_geom_bond_atom_site_label_2
_geom_bond_distance
O2 C2 1.360(2)
O2 C1 1.430(2)
O1 C1 1.203(2)
N1 C2 1.291(2)
N1 C3 1.366(2)
N2 C3 1.353(2)
N2 C6 1.397(2)
N2 C9 1.465(2)
C4 C3 1.387(3)
C4 C1 1.415(3)
C4 C5 1.424(3)
C2 C16 1.477(3)
C16 C21 1.384(3)
C16 C17 1.388(3)
C5 C6 1.373(3)
C5 C7 1.498(3)
C10 C15 1.377(3)
C10 C11 1.391(3)
C10 C9 1.515(3)
C11 C12 1.383(3)
C15 C14 1.389(3)
C6 C8 1.487(3)
C17 C18 1.381(3)
C21 C20 1.380(3)
C18 C19 1.370(3)
C13 C14 1.369(3)
C13 C12 1.376(3)
C19 C20 1.374(3)

loop_
_geom_torsion_atom_site_label_1
_geom_torsion_atom_site_label_2
_geom_torsion_atom_site_label_3
_geom_torsion_atom_site_label_4
_geom_torsion
C6 N2 C3 N1 178.65(16)
C9 N2 C3 N1 3.3(3)
C6 N2 C3 C4 0.1(2)
C9 N2 C3 C4 -175.30(15)
C2 N1 C3 N2 -177.48(17)
C2 N1 C3 C4 0.8(3)
C1 C4 C3 N2 175.15(16)
C5 C4 C3 N2 -0.1(2)
C1 C4 C3 N1 -3.4(3)
C5 C4 C3 N1 -178.69(17)
C3 N1 C2 O2 -0.3(3)
C3 N1 C2 C16 179.17(16)
C1 O2 C2 N1 2.5(3)
C1 O2 C2 C16 -177.05(14)
C3 C4 C1 O1 -173.43(19)
C5 C4 C1 O1 0.4(4)
C3 C4 C1 O2 4.8(2)
C5 C4 C1 O2 178.64(18)
C2 O2 C1 O1 173.96(16)
C2 O2 C1 C4 -4.6(2)
N1 C2 C16 C21 6.0(3)
O2 C2 C16 C21 -174.41(16)
N1 C2 C16 C17 -172.89(18)
O2 C2 C16 C17 6.7(3)
C3 C4 C5 C6 0.2(2)
C1 C4 C5 C6 -174.16(19)
C3 C4 C5 C7 -178.97(17)
C1 C4 C5 C7 6.7(3)
C15 C10 C11 C12 0.2(3)
C9 C10 C11 C12 178.08(18)
C11 C10 C15 C14 -0.8(3)
C9 C10 C15 C14 -178.65(18)
C3 N2 C9 C10 -104.4(2)
C6 N2 C9 C10 81.1(2)
C15 C10 C9 N2 -114.80(19)
C11 C10 C9 N2 67.4(2)
C4 C5 C6 N2 -0.1(2)
C7 C5 C6 N2 178.99(17)
C4 C5 C6 C8 -179.79(19)
C7 C5 C6 C8 -0.7(3)
C3 N2 C6 C5 0.0(2)
C9 N2 C6 C5 175.30(16)
C3 N2 C6 C8 179.74(17)
C9 N2 C6 C8 -5.0(3)
C21 C16 C17 C18 -1.3(3)
C2 C16 C17 C18 177.61(18)
C17 C16 C21 C20 0.9(3)
C2 C16 C21 C20 -178.02(19)
C16 C17 C18 C19 0.6(3)
C12 C13 C14 C15 0.2(3)
C10 C15 C14 C13 0.6(3)
C17 C18 C19 C20 0.4(3)
C14 C13 C12 C11 -0.8(3)
C10 C11 C12 C13 0.6(3)
C18 C19 C20 C21 -0.8(4)
C16 C21 C20 C19 0.1(3)

loop_
_cod_related_entry_id
_cod_related_entry_database
_cod_related_entry_code
1 ChemSpider 10498301
